data_7210354
loop_
_publ_author_name
'Parra, Nicole'
'Guarda, Luz'
'Belmar, Julio B.'
'Hidalgo, Paulina I.'
'Jim\'enez, Claudio A.'
'Pas\'an, Jorge'
'Ruiz-P\'erez, Catalina'

_publ_section_title
;
 Conformational influence of quinoline moieties in the crystal packing of
 bis(quinolinecarboxamide)alkane derivatives
;
_journal_issue 36
_journal_name_full CrystEngComm
_journal_page_first 7212
_journal_paper_doi 10.1039/c3ce40807h
_journal_volume 15
_journal_year 2013
_chemical_formula_sum 'C24 H22 N4 O2'
_chemical_formula_weight 398.46
_chemical_name_systematic
;
?
;
_space_group_IT_number 14
_symmetry_cell_setting monoclinic
_symmetry_space_group_name_Hall '-P 2ybc'
_symmetry_space_group_name_H-M 'P 1 21/c 1'
_atom_sites_solution_hydrogens geom
_atom_sites_solution_primary direct
_atom_sites_solution_secondary difmap
_audit_creation_method SHELXL-97
_cell_angle_alpha 90.00
_cell_angle_beta 101.01(3)
_cell_angle_gamma 90.00
_cell_formula_units_Z 2
_cell_length_a 7.6300(15)
_cell_length_b 12.848(3)
_cell_length_c 10.165(2)
_cell_measurement_temperature 100(2)
_cell_volume 978.1(4)
_computing_cell_refinement 'HKL2000 (Otwinowski & Minor, 1997)'
_computing_data_collection 'MxCube (ESRF, 2006)'
_computing_data_reduction 'HKL2000 (Otwinowski & Minor, 1997)'
_computing_molecular_graphics 'Ortep-3 for Windows (Farrugia, 1997)'
_computing_publication_material 'WinGX publication routines (Farrugia, 1999)'
_computing_structure_refinement 'SHELXL-97 (Sheldrick, 1997)'
_computing_structure_solution 'SHELXS-97 (Sheldrick, 1997)'
_diffrn_ambient_temperature 100(2)
_diffrn_detector 'CCD plate'
_diffrn_detector_area_resol_mean 9.6
_diffrn_measured_fraction_theta_full 0.987
_diffrn_measured_fraction_theta_max 0.987
_diffrn_measurement_device_type 'Single-axis HUBER diffractometer'
_diffrn_measurement_method 'CCD rotation images, thick slices'
_diffrn_radiation_detector 'ADSC Q210r CCD (binned mode)'
_diffrn_radiation_monochromator 'Si 111'
_diffrn_radiation_wavelength 0.73850
_diffrn_reflns_av_R_equivalents 0.0738
_diffrn_reflns_av_sigmaI/netI 0.0361
_diffrn_reflns_limit_h_max 9
_diffrn_reflns_limit_h_min -9
_diffrn_reflns_limit_k_max 16
_diffrn_reflns_limit_k_min -16
_diffrn_reflns_limit_l_max 13
_diffrn_reflns_limit_l_min -13
_diffrn_reflns_number 16772
_diffrn_reflns_theta_full 28.06
_diffrn_reflns_theta_max 28.06
_diffrn_reflns_theta_min 3.15
_diffrn_source synchrotron
_diffrn_source_type 'ESRF-CRG BM16'
_exptl_absorpt_coefficient_mu 0.089
_exptl_absorpt_correction_type none
_exptl_crystal_colour colourless
_exptl_crystal_density_diffrn 1.353
_exptl_crystal_density_method 'not measured'
_exptl_crystal_description plate
_exptl_crystal_F_000 420
_exptl_crystal_size_max 0.16
_exptl_crystal_size_mid 0.14
_exptl_crystal_size_min 0.06
_refine_diff_density_max 0.277
_refine_diff_density_min -0.196
_refine_diff_density_rms 0.040
_refine_ls_extinction_method none
_refine_ls_goodness_of_fit_ref 1.074
_refine_ls_hydrogen_treatment constr
_refine_ls_matrix_type full
_refine_ls_number_parameters 136
_refine_ls_number_reflns 2132
_refine_ls_number_restraints 0
_refine_ls_restrained_S_all 1.074
_refine_ls_R_factor_all 0.0461
_refine_ls_R_factor_gt 0.0438
_refine_ls_shift/su_max 0.000
_refine_ls_shift/su_mean 0.000
_refine_ls_structure_factor_coef Fsqd
_refine_ls_weighting_details 'calc w=1/[\s^2^(Fo^2^)+(0.0701P)^2^+0.2377P] where P=(Fo^2^+2Fc^2^)/3'
_refine_ls_weighting_scheme calc
_refine_ls_wR_factor_gt 0.1262
_refine_ls_wR_factor_ref 0.1286
_reflns_number_gt 1964
_reflns_number_total 2132
_reflns_threshold_expression >2sigma(I)
_cod_data_source_file c3ce40807h.txt
_cod_data_source_block compound_4b
_cod_original_cell_volume 978.1(3)
_cod_original_sg_symbol_H-M P21/c
_cod_database_code 7210354

loop_
_symmetry_equiv_pos_as_xyz
'x, y, z'
'-x, y+1/2, -z+1/2'
'-x, -y, -z'
'x, -y-1/2, z-1/2'

loop_
_atom_site_label
_atom_site_type_symbol
_atom_site_fract_x
_atom_site_fract_y
_atom_site_fract_z
_atom_site_U_iso_or_equiv
_atom_site_adp_type
_atom_site_occupancy
_atom_site_symmetry_multiplicity
_atom_site_calc_flag
_atom_site_refinement_flags
C1 C 0.42874(15) 0.20198(9) 0.05693(11) 0.0272(3) Uani 1 1 d .
C2 C 0.33235(15) 0.10027(8) 0.01744(11) 0.0255(3) Uani 1 1 d .
C3 C 0.33156(16) 0.02484(9) 0.11843(11) 0.0293(3) Uani 1 1 d .
H3 H 0.3873 0.0380 0.2065 0.035 Uiso 1 1 calc R
C4 C 0.24735(17) -0.06782(9) 0.08417(12) 0.0317(3) Uani 1 1 d .
H4 H 0.2452 -0.1188 0.1488 0.038 Uiso 1 1 calc R
C5 C 0.16360(15) -0.08546(9) -0.05014(12) 0.0280(3) Uani 1 1 d .
C6 C 0.07247(16) -0.17887(9) -0.09524(14) 0.0342(3) Uani 1 1 d .
H6 H 0.0649 -0.2318 -0.0342 0.041 Uiso 1 1 calc R
C7 C -0.00409(16) -0.19216(9) -0.22665(14) 0.0351(3) Uani 1 1 d .
H7 H -0.0631 -0.2539 -0.2547 0.042 Uiso 1 1 calc R
C8 C 0.00603(16) -0.11233(10) -0.32029(13) 0.0327(3) Uani 1 1 d .
H8 H -0.0456 -0.1222 -0.4100 0.039 Uiso 1 1 calc R
C9 C 0.09089(15) -0.02069(9) -0.28066(12) 0.0292(3) Uani 1 1 d .
H9 H 0.0951 0.0316 -0.3432 0.035 Uiso 1 1 calc R
C10 C 0.17226(14) -0.00495(8) -0.14510(12) 0.0254(3) Uani 1 1 d .
C11 C 0.56239(15) 0.35602(8) -0.02353(12) 0.0284(3) Uani 1 1 d .
H11A H 0.6176 0.3691 -0.1003 0.034 Uiso 1 1 calc R
H11B H 0.6570 0.3482 0.0544 0.034 Uiso 1 1 calc R
C12 C 0.44785(14) 0.44918(8) -0.00266(11) 0.0269(3) Uani 1 1 d .
H12A H 0.4046 0.4404 0.0804 0.032 Uiso 1 1 calc R
H12B H 0.3451 0.4525 -0.0753 0.032 Uiso 1 1 calc R
N1 N 0.46130(13) 0.25954(7) -0.04514(9) 0.0278(3) Uani 1 1 d .
H1 H 0.4214 0.2390 -0.1258 0.033 Uiso 1 1 calc R
N2 N 0.25735(12) 0.08754(7) -0.10937(9) 0.0251(2) Uani 1 1 d .
O1 O 0.47513(13) 0.22646(7) 0.17562(8) 0.0349(2) Uani 1 1 d .

loop_
_atom_site_aniso_label
_atom_site_aniso_U_11
_atom_site_aniso_U_22
_atom_site_aniso_U_33
_atom_site_aniso_U_23
_atom_site_aniso_U_13
_atom_site_aniso_U_12
C1 0.0305(6) 0.0236(6) 0.0279(6) -0.0008(4) 0.0067(4) 0.0029(4)
C2 0.0285(5) 0.0207(5) 0.0286(6) 0.0000(4) 0.0088(4) 0.0033(4)
C3 0.0341(6) 0.0278(6) 0.0265(6) 0.0027(4) 0.0066(4) 0.0035(4)
C4 0.0372(6) 0.0248(6) 0.0351(6) 0.0078(4) 0.0123(5) 0.0043(5)
C5 0.0285(6) 0.0203(5) 0.0371(6) 0.0024(4) 0.0110(5) 0.0035(4)
C6 0.0341(6) 0.0209(5) 0.0499(7) 0.0031(5) 0.0136(5) 0.0012(4)
C7 0.0305(6) 0.0220(6) 0.0537(8) -0.0073(5) 0.0098(5) -0.0016(4)
C8 0.0278(6) 0.0309(6) 0.0389(7) -0.0088(5) 0.0052(5) 0.0024(5)
C9 0.0296(6) 0.0260(6) 0.0331(6) -0.0010(4) 0.0082(5) 0.0029(4)
C10 0.0254(5) 0.0192(5) 0.0330(6) 0.0002(4) 0.0089(4) 0.0029(4)
C11 0.0307(6) 0.0219(6) 0.0324(6) -0.0022(4) 0.0059(4) -0.0028(4)
C12 0.0281(6) 0.0225(6) 0.0299(6) -0.0023(4) 0.0048(4) -0.0027(4)
N1 0.0366(5) 0.0203(5) 0.0262(5) -0.0022(3) 0.0054(4) -0.0030(4)
N2 0.0279(5) 0.0193(5) 0.0289(5) 0.0004(3) 0.0076(4) 0.0021(3)
O1 0.0455(5) 0.0323(5) 0.0269(5) -0.0047(3) 0.0068(4) -0.0038(4)

loop_
_atom_type_symbol
_atom_type_description
_atom_type_scat_dispersion_real
_atom_type_scat_dispersion_imag
_atom_type_scat_source
C C 0.0033 0.0016 'International Tables Vol C Tables 4.2.6.8 and 6.1.1.4'
H H 0.0000 0.0000 'International Tables Vol C Tables 4.2.6.8 and 6.1.1.4'
N N 0.0061 0.0033 'International Tables Vol C Tables 4.2.6.8 and 6.1.1.4'
O O 0.0106 0.0060 'International Tables Vol C Tables 4.2.6.8 and 6.1.1.4'

loop_
_geom_angle_atom_site_label_1
_geom_angle_atom_site_label_2
_geom_angle_atom_site_label_3
_geom_angle
_geom_angle_site_symmetry_3
O1 C1 N1 123.95(11) .
O1 C1 C2 120.92(10) .
N1 C1 C2 115.12(10) .
N2 C2 C3 124.39(10) .
N2 C2 C1 117.68(10) .
C3 C2 C1 117.92(10) .
C4 C3 C2 118.67(11) .
C3 C4 C5 119.39(10) .
C4 C5 C6 123.51(11) .
C4 C5 C10 117.90(11) .
C6 C5 C10 118.59(11) .
C7 C6 C5 120.98(11) .
C6 C7 C8 120.11(11) .
C9 C8 C7 120.73(12) .
C8 C9 C10 120.38(11) .
N2 C10 C9 118.71(10) .
N2 C10 C5 122.09(11) .
C9 C10 C5 119.20(10) .
N1 C11 C12 112.93(9) .
C11 C12 C12 111.66(11) 3_665
C1 N1 C11 121.78(10) .
C2 N2 C10 117.57(9) .

loop_
_geom_bond_atom_site_label_1
_geom_bond_atom_site_label_2
_geom_bond_distance
_geom_bond_site_symmetry_2
C1 O1 1.2315(14) .
C1 N1 1.3355(15) .
C1 C2 1.5156(16) .
C2 N2 1.3168(15) .
C2 C3 1.4126(15) .
C3 C4 1.3660(17) .
C4 C5 1.4108(17) .
C5 C6 1.4185(16) .
C5 C10 1.4250(16) .
C6 C7 1.3626(19) .
C7 C8 1.4114(19) .
C8 C9 1.3668(16) .
C9 C10 1.4135(17) .
C10 N2 1.3694(14) .
C11 N1 1.4544(14) .
C11 C12 1.5206(15) .
C12 C12 1.525(2) 3_665
